data_4113666
loop_
_publ_author_name
'Manabu Hatano'
'Koichi Mikami'

_publ_section_title
;
 Highly Enantioselective Quinoline Synthesis via Ene-type Cyclization of
 1,7-Enynes Catalyzed by a Cationic BINAP-Palladium(II) Complex
;
_journal_name_full 'Journal of the American Chemical Society'
_journal_page_first 4704
_journal_page_last 4705
_journal_paper_doi 10.1021/ja0292748
_journal_volume 125
_journal_year 2003
_chemical_formula_sum 'C21 H21 N O3 S'
_chemical_formula_weight 367.45
_chemical_name_systematic
;
manuscript number (JA0292748)  
4-Methylene-1-(toluene-4-sulfonyl)-1,2,3,4-tetrahydro
-quinoline-3-spiro-4'-(3',4'-dihydro-2H-pyran).
;
_space_group_IT_number 14
_symmetry_cell_setting monoclinic
_symmetry_space_group_name_Hall '-P 2yn'
_symmetry_space_group_name_H-M 'P 1 21/n 1'
_atom_sites_solution_hydrogens geom
_atom_sites_solution_primary direct
_atom_sites_solution_secondary difmap
_audit_creation_method SHELXL-97
_cell_angle_alpha 90.00
_cell_angle_beta 92.8800(10)
_cell_angle_gamma 90.00
_cell_formula_units_Z 4
_cell_length_a 9.3996(2)
_cell_length_b 19.4020(4)
_cell_length_c 9.8885(2)
_cell_measurement_temperature 233(2)
_cell_volume 1801.10(6)
_computing_structure_refinement 'SHELXL-97 (Sheldrick, 1997)'
_computing_structure_solution 'SHELXS-97 (Sheldrick, 1990)'
_diffrn_ambient_temperature 233(2)
_diffrn_measured_fraction_theta_full 1.000
_diffrn_measured_fraction_theta_max 1.000
_diffrn_radiation_monochromator graphite
_diffrn_radiation_source 'fine-focus sealed tube'
_diffrn_radiation_type MoK\a
_diffrn_radiation_wavelength 0.71069
_diffrn_reflns_av_R_equivalents 0.0000
_diffrn_reflns_av_sigmaI/netI 0.0283
_diffrn_reflns_limit_h_max 12
_diffrn_reflns_limit_h_min 0
_diffrn_reflns_limit_k_max 25
_diffrn_reflns_limit_k_min 0
_diffrn_reflns_limit_l_max 12
_diffrn_reflns_limit_l_min -12
_diffrn_reflns_number 4115
_diffrn_reflns_theta_full 27.47
_diffrn_reflns_theta_max 27.47
_diffrn_reflns_theta_min 2.10
_exptl_absorpt_coefficient_mu 0.201
_exptl_crystal_density_diffrn 1.355
_exptl_crystal_F_000 776
_refine_diff_density_max 0.276
_refine_diff_density_min -0.633
_refine_diff_density_rms 0.088
_refine_ls_extinction_method none
_refine_ls_goodness_of_fit_ref 1.560
_refine_ls_hydrogen_treatment mixed
_refine_ls_matrix_type full
_refine_ls_number_parameters 235
_refine_ls_number_reflns 4115
_refine_ls_number_restraints 0
_refine_ls_restrained_S_all 1.560
_refine_ls_R_factor_all 0.0578
_refine_ls_R_factor_gt 0.0508
_refine_ls_shift/su_max 0.000
_refine_ls_shift/su_mean 0.000
_refine_ls_structure_factor_coef Fsqd
_refine_ls_weighting_details 'calc w=1/[\s^2^(Fo^2^)+(0.0676P)^2^+0.0000P] where P=(Fo^2^+2Fc^2^)/3'
_refine_ls_weighting_scheme calc
_refine_ls_wR_factor_gt 0.1391
_refine_ls_wR_factor_ref 0.1419
_reflns_number_gt 3739
_reflns_number_total 4115
_reflns_threshold_expression >2sigma(I)
_cod_data_source_file ja0292748si20030313_015806.cif
_cod_data_source_block aaa
_cod_database_code 4113666

loop_
_symmetry_equiv_pos_as_xyz
'x, y, z'
'-x+1/2, y+1/2, -z+1/2'
'-x, -y, -z'
'x-1/2, -y-1/2, z-1/2'

loop_
_atom_site_label
_atom_site_type_symbol
_atom_site_fract_x
_atom_site_fract_y
_atom_site_fract_z
_atom_site_U_iso_or_equiv
_atom_site_adp_type
_atom_site_occupancy
_atom_site_symmetry_multiplicity
_atom_site_calc_flag
_atom_site_refinement_flags
S1 S 0.15592(4) 0.16541(2) 1.04608(4) 0.02682(15) Uani 1 1 d .
O1 O 0.20548(14) 0.23511(7) 1.04261(13) 0.0374(3) Uani 1 1 d .
O2 O 0.04415(13) 0.14349(9) 0.95161(12) 0.0431(4) Uani 1 1 d .
O3 O 0.34455(17) 0.10549(10) 0.50788(12) 0.0555(4) Uani 1 1 d .
N1 N 0.29058(14) 0.11245(7) 1.02565(12) 0.0252(3) Uani 1 1 d .
C1 C 0.28253(17) 0.06074(9) 0.91622(15) 0.0269(3) Uani 1 1 d .
H1A H 0.1839 0.0570 0.8799 0.032 Uiso 1 1 calc R
H1B H 0.3113 0.0157 0.9530 0.032 Uiso 1 1 calc R
C2 C 0.37945(17) 0.08033(8) 0.80131(14) 0.0247(3) Uani 1 1 d .
C3 C 0.53114(17) 0.08423(8) 0.86304(15) 0.0258(3) Uani 1 1 d .
C4 C 0.68269(17) 0.13951(9) 1.04997(17) 0.0302(4) Uani 1 1 d .
H4 H 0.7628 0.1326 0.9984 0.036 Uiso 1 1 calc R
C5 C 0.70047(18) 0.16953(9) 1.17600(19) 0.0348(4) Uani 1 1 d .
H5 H 0.7917 0.1833 1.2087 0.042 Uiso 1 1 calc R
C6 C 0.5843(2) 0.17940(10) 1.25456(18) 0.0360(4) Uani 1 1 d .
H6 H 0.5966 0.1994 1.3410 0.043 Uiso 1 1 calc R
C7 C 0.45054(18) 0.15978(9) 1.20522(17) 0.0320(4) Uani 1 1 d .
H7 H 0.3718 0.1658 1.2590 0.038 Uiso 1 1 calc R
C8 C 0.43080(16) 0.13105(8) 1.07641(15) 0.0229(3) Uani 1 1 d .
C9 C 0.54833(16) 0.11896(8) 0.99670(15) 0.0227(3) Uani 1 1 d .
C10 C 0.09699(16) 0.14993(8) 1.20995(15) 0.0244(3) Uani 1 1 d .
C11 C 0.09466(17) 0.20409(8) 1.30251(16) 0.0282(3) Uani 1 1 d .
H11 H 0.1322 0.2474 1.2810 0.034 Uiso 1 1 calc R
C12 C 0.03609(18) 0.19309(9) 1.42698(17) 0.0309(4) Uani 1 1 d .
H12 H 0.0352 0.2293 1.4900 0.037 Uiso 1 1 calc R
C13 C -0.02108(18) 0.12974(9) 1.46024(16) 0.0293(3) Uani 1 1 d .
C14 C -0.01640(19) 0.07614(9) 1.36626(17) 0.0321(4) Uani 1 1 d .
H14 H -0.0533 0.0327 1.3878 0.038 Uiso 1 1 calc R
C15 C 0.04187(18) 0.08602(9) 1.24162(17) 0.0302(4) Uani 1 1 d .
H15 H 0.0439 0.0496 1.1790 0.036 Uiso 1 1 calc R
C16 C -0.0885(2) 0.11977(12) 1.59400(19) 0.0454(5) Uani 1 1 d .
H16A H -0.1221 0.0727 1.6007 0.068 Uiso 1 1 calc R
H16B H -0.1682 0.1512 1.6001 0.068 Uiso 1 1 calc R
H16C H -0.0186 0.1290 1.6673 0.068 Uiso 1 1 calc R
C17 C 0.3606(2) 0.02582(11) 0.69270(19) 0.0391(4) Uani 1 1 d .
H17 H 0.3626 -0.0208 0.7183 0.047 Uiso 1 1 calc R
C18 C 0.3415(2) 0.04144(13) 0.5633(2) 0.0509(6) Uani 1 1 d .
H18 H 0.3240 0.0045 0.5033 0.061 Uiso 1 1 calc R
C19 C 0.3946(2) 0.15765(12) 0.60035(19) 0.0449(5) Uani 1 1 d .
H19A H 0.3682 0.2030 0.5633 0.054 Uiso 1 1 calc R
H19B H 0.4988 0.1555 0.6100 0.054 Uiso 1 1 calc R
C20 C 0.33437(18) 0.14982(9) 0.73759(16) 0.0296(4) Uani 1 1 d .
H20A H 0.2302 0.1524 0.7288 0.036 Uiso 1 1 calc R
H20B H 0.3686 0.1875 0.7966 0.036 Uiso 1 1 calc R
C21 C 0.6407(2) 0.05625(13) 0.80228(19) 0.0461(5) Uani 1 1 d .
H21A H 0.7327 0.0581 0.8441 0.055 Uiso 1 1 calc R
H21B H 0.6259 0.0347 0.7176 0.055 Uiso 1 1 calc R

loop_
_atom_site_aniso_label
_atom_site_aniso_U_11
_atom_site_aniso_U_22
_atom_site_aniso_U_33
_atom_site_aniso_U_23
_atom_site_aniso_U_13
_atom_site_aniso_U_12
S1 0.0199(2) 0.0391(3) 0.0217(2) 0.00576(15) 0.00313(14) 0.00465(15)
O1 0.0391(7) 0.0357(7) 0.0384(6) 0.0136(5) 0.0104(5) 0.0069(5)
O2 0.0222(6) 0.0783(10) 0.0283(6) 0.0009(6) -0.0020(5) 0.0048(6)
O3 0.0566(10) 0.0892(12) 0.0206(6) 0.0010(7) 0.0021(6) -0.0061(9)
N1 0.0175(6) 0.0374(7) 0.0209(6) -0.0047(5) 0.0037(5) 0.0000(5)
C1 0.0274(8) 0.0307(8) 0.0231(7) -0.0017(6) 0.0048(6) -0.0080(6)
C2 0.0257(7) 0.0294(8) 0.0196(6) -0.0018(6) 0.0053(5) -0.0019(6)
C3 0.0254(8) 0.0310(8) 0.0216(7) 0.0044(6) 0.0066(5) 0.0019(6)
C4 0.0199(7) 0.0314(8) 0.0393(9) 0.0037(7) 0.0006(6) 0.0023(6)
C5 0.0243(8) 0.0337(9) 0.0451(10) 0.0009(7) -0.0098(7) -0.0019(7)
C6 0.0360(9) 0.0395(9) 0.0313(8) -0.0077(7) -0.0100(7) 0.0018(8)
C7 0.0272(8) 0.0438(10) 0.0248(7) -0.0055(7) -0.0005(6) 0.0036(7)
C8 0.0188(7) 0.0279(7) 0.0218(7) 0.0009(6) 0.0001(5) 0.0011(6)
C9 0.0201(7) 0.0232(7) 0.0249(7) 0.0044(6) 0.0031(5) 0.0033(5)
C10 0.0189(7) 0.0307(8) 0.0241(7) 0.0020(6) 0.0056(5) 0.0025(6)
C11 0.0259(8) 0.0273(8) 0.0320(8) -0.0001(6) 0.0065(6) 0.0004(6)
C12 0.0324(8) 0.0326(9) 0.0279(8) -0.0051(7) 0.0057(6) 0.0025(7)
C13 0.0251(8) 0.0370(9) 0.0261(7) 0.0023(6) 0.0062(6) 0.0049(7)
C14 0.0322(9) 0.0291(8) 0.0354(8) 0.0033(7) 0.0080(7) -0.0026(7)
C15 0.0307(8) 0.0289(8) 0.0315(8) -0.0041(6) 0.0075(6) 0.0007(7)
C16 0.0522(12) 0.0523(12) 0.0334(9) 0.0054(9) 0.0181(9) 0.0015(9)
C17 0.0434(10) 0.0402(10) 0.0343(9) -0.0152(8) 0.0095(7) -0.0083(8)
C18 0.0490(12) 0.0727(15) 0.0314(9) -0.0226(10) 0.0069(8) -0.0115(11)
C19 0.0451(11) 0.0610(13) 0.0285(9) 0.0134(8) 0.0022(8) -0.0044(10)
C20 0.0289(8) 0.0363(9) 0.0236(7) 0.0043(6) 0.0013(6) 0.0006(7)
C21 0.0342(10) 0.0759(15) 0.0291(8) -0.0031(9) 0.0095(7) 0.0148(10)

loop_
_atom_type_symbol
_atom_type_description
_atom_type_scat_dispersion_real
_atom_type_scat_dispersion_imag
_atom_type_scat_source
C C 0.0033 0.0016 'International Tables Vol C Tables 4.2.6.8 and 6.1.1.4'
H H 0.0000 0.0000 'International Tables Vol C Tables 4.2.6.8 and 6.1.1.4'
N N 0.0061 0.0033 'International Tables Vol C Tables 4.2.6.8 and 6.1.1.4'
O O 0.0106 0.0060 'International Tables Vol C Tables 4.2.6.8 and 6.1.1.4'
S S 0.1246 0.1234 'International Tables Vol C Tables 4.2.6.8 and 6.1.1.4'

loop_
_geom_angle_atom_site_label_1
_geom_angle_atom_site_label_2
_geom_angle_atom_site_label_3
_geom_angle
O1 S1 O2 119.54(9)
O1 S1 N1 109.44(8)
O2 S1 N1 106.06(8)
O1 S1 C10 107.48(8)
O2 S1 C10 107.10(8)
N1 S1 C10 106.53(7)
C18 O3 C19 113.75(14)
C8 N1 C1 116.15(12)
C8 N1 S1 119.86(11)
C1 N1 S1 120.13(11)
N1 C1 C2 111.30(12)
C17 C2 C3 113.15(14)
C17 C2 C20 107.58(14)
C3 C2 C20 110.69(13)
C17 C2 C1 107.41(13)
C3 C2 C1 107.04(12)
C20 C2 C1 110.96(13)
C21 C3 C9 122.26(16)
C21 C3 C2 121.82(15)
C9 C3 C2 115.89(13)
C5 C4 C9 121.74(16)
C4 C5 C6 120.18(16)
C7 C6 C5 119.59(16)
C6 C7 C8 120.70(16)
C7 C8 C9 120.38(14)
C7 C8 N1 119.91(14)
C9 C8 N1 119.70(13)
C4 C9 C8 117.36(14)
C4 C9 C3 121.28(14)
C8 C9 C3 121.35(14)
C15 C10 C11 120.51(14)
C15 C10 S1 119.87(12)
C11 C10 S1 119.38(12)
C12 C11 C10 119.04(15)
C13 C12 C11 121.42(15)
C12 C13 C14 118.44(15)
C12 C13 C16 120.43(16)
C14 C13 C16 121.12(16)
C15 C14 C13 121.02(16)
C10 C15 C14 119.56(15)
C18 C17 C2 122.29(19)
C17 C18 O3 126.66(19)
O3 C19 C20 112.29(16)
C19 C20 C2 110.47(15)

loop_
_geom_bond_atom_site_label_1
_geom_bond_atom_site_label_2
_geom_bond_distance
S1 O1 1.4313(14)
S1 O2 1.4348(13)
S1 N1 1.6506(14)
S1 C10 1.7644(15)
O3 C18 1.359(3)
O3 C19 1.428(3)
N1 C8 1.4328(18)
N1 C1 1.4748(19)
C1 C2 1.539(2)
C2 C17 1.511(2)
C2 C3 1.524(2)
C2 C20 1.539(2)
C3 C21 1.334(2)
C3 C9 1.485(2)
C4 C5 1.378(2)
C4 C9 1.402(2)
C5 C6 1.385(3)
C6 C7 1.380(2)
C7 C8 1.394(2)
C8 C9 1.409(2)
C10 C15 1.386(2)
C10 C11 1.394(2)
C11 C12 1.390(2)
C12 C13 1.388(2)
C13 C14 1.397(2)
C13 C16 1.508(2)
C14 C15 1.387(2)
C17 C18 1.318(3)
C19 C20 1.504(2)

loop_
_geom_torsion_atom_site_label_1
_geom_torsion_atom_site_label_2
_geom_torsion_atom_site_label_3
_geom_torsion_atom_site_label_4
_geom_torsion
O1 S1 N1 C8 32.46(13)
O2 S1 N1 C8 162.68(12)
C10 S1 N1 C8 -83.45(12)
O1 S1 N1 C1 -124.58(12)
O2 S1 N1 C1 5.63(14)
C10 S1 N1 C1 119.50(12)
C8 N1 C1 C2 -50.52(18)
S1 N1 C1 C2 107.35(13)
N1 C1 C2 C17 -178.27(14)
N1 C1 C2 C3 59.92(17)
N1 C1 C2 C20 -60.94(17)
C17 C2 C3 C21 17.1(2)
C20 C2 C3 C21 -103.7(2)
C1 C2 C3 C21 135.22(18)
C17 C2 C3 C9 -160.95(14)
C20 C2 C3 C9 78.22(16)
C1 C2 C3 C9 -42.82(17)
C9 C4 C5 C6 0.8(3)
C4 C5 C6 C7 -0.8(3)
C5 C6 C7 C8 -0.9(3)
C6 C7 C8 C9 2.6(3)
C6 C7 C8 N1 -178.56(16)
C1 N1 C8 C7 -158.13(15)
S1 N1 C8 C7 43.94(19)
C1 N1 C8 C9 20.7(2)
S1 N1 C8 C9 -137.26(13)
C5 C4 C9 C8 0.9(2)
C5 C4 C9 C3 -177.63(15)
C7 C8 C9 C4 -2.6(2)
N1 C8 C9 C4 178.64(14)
C7 C8 C9 C3 175.93(15)
N1 C8 C9 C3 -2.9(2)
C21 C3 C9 C4 16.3(3)
C2 C3 C9 C4 -165.65(14)
C21 C3 C9 C8 -162.12(18)
C2 C3 C9 C8 15.9(2)
O1 S1 C10 C15 179.47(13)
O2 S1 C10 C15 49.85(15)
N1 S1 C10 C15 -63.31(14)
O1 S1 C10 C11 5.16(15)
O2 S1 C10 C11 -124.46(14)
N1 S1 C10 C11 122.38(13)
C15 C10 C11 C12 -0.1(2)
S1 C10 C11 C12 174.20(13)
C10 C11 C12 C13 -0.6(3)
C11 C12 C13 C14 1.2(3)
C11 C12 C13 C16 -177.91(17)
C12 C13 C14 C15 -1.0(3)
C16 C13 C14 C15 178.06(17)
C11 C10 C15 C14 0.2(2)
S1 C10 C15 C14 -174.03(13)
C13 C14 C15 C10 0.3(3)
C3 C2 C17 C18 -108.5(2)
C20 C2 C17 C18 14.1(2)
C1 C2 C17 C18 133.6(2)
C2 C17 C18 O3 4.4(3)
C19 O3 C18 C17 9.8(3)
C18 O3 C19 C20 -42.4(2)
O3 C19 C20 C2 61.3(2)
C17 C2 C20 C19 -44.22(18)
C3 C2 C20 C19 79.87(17)
C1 C2 C20 C19 -161.45(14)
